data_2012076
loop_
_publ_author_name
'Lakshmanan, Thiruneelakantan'
'Sriram, Desikan'
'Loganathan, Duraikannu'

_publ_section_title
;\b-1-Acetamido-4-<i>O</i>-\b-<small>D</small>-galactopyranosyl-<small>D</small>-glucopyranose
 dihydrate
;
_journal_issue 7
_journal_name_full 'Acta Crystallographica Section C'
_journal_page_first 825
_journal_page_last 826
_journal_paper_doi 10.1107/S0108270101004796
_journal_volume 57
_journal_year 2001
_chemical_formula_iupac 'C14 H25 N O11, 2H2 O'
_chemical_formula_moiety 'C14 H25 N O11, 2H2 O'
_chemical_formula_sum 'C14 H29 N O13'
_chemical_formula_weight 419.38
_chemical_name_common 'lactosyl acetamide'
_chemical_name_systematic
;
 \b-1-N-Acetamido-(4-O-\b-D-galactopyranosyl)-D-glucopyranose dihydrate
;
_chemical_temperature_decomposition 515.15
_space_group_IT_number 1
_symmetry_cell_setting triclinic
_symmetry_space_group_name_Hall 'P 1'
_symmetry_space_group_name_H-M 'P 1'
_cell_angle_alpha 85.470(10)
_cell_angle_beta 84.06(2)
_cell_angle_gamma 75.190(10)
_cell_formula_units_Z 1
_cell_length_a 4.860(6)
_cell_length_b 7.603(10)
_cell_length_c 13.242(2)
_cell_measurement_reflns_used 25
_cell_measurement_temperature 293(2)
_cell_measurement_theta_max 25
_cell_measurement_theta_min 15
_cell_volume 469.8(9)
_computing_cell_refinement 'CAD-4 Software'
_computing_data_collection 'CAD-4 Software (Enraf-Nonius, 1989)'
_computing_data_reduction 'CAD-4 Software'
_computing_molecular_graphics 'PLATON (Spek, 2000)'
_computing_publication_material SHELXL97
_computing_structure_refinement 'SHELXL97 (Sheldrick, 1997)'
_computing_structure_solution 'SHELXS97 (Sheldrick, 1990)'
_diffrn_ambient_temperature 293(2)
_diffrn_measured_fraction_theta_full .999
_diffrn_measured_fraction_theta_max .999
_diffrn_measurement_device_type 'Enraf-Nonius CAD-4'
_diffrn_measurement_method \w/2\q
_diffrn_radiation_monochromator graphite
_diffrn_radiation_source 'fine-focus sealed tube'
_diffrn_radiation_type MoK\a
_diffrn_radiation_wavelength .71073
_diffrn_reflns_av_R_equivalents .0000
_diffrn_reflns_av_sigmaI/netI .0143
_diffrn_reflns_limit_h_max 5
_diffrn_reflns_limit_h_min -5
_diffrn_reflns_limit_k_max 8
_diffrn_reflns_limit_k_min -8
_diffrn_reflns_limit_l_max 15
_diffrn_reflns_limit_l_min 0
_diffrn_reflns_number 1650
_diffrn_reflns_theta_full 24.96
_diffrn_reflns_theta_max 24.96
_diffrn_reflns_theta_min 2.78
_diffrn_standards_decay_% 3
_diffrn_standards_interval_time 60
_diffrn_standards_number TWO
_exptl_absorpt_coefficient_mu .132
_exptl_absorpt_correction_T_max .96
_exptl_absorpt_correction_T_min .92
_exptl_absorpt_correction_type psi-scan
_exptl_absorpt_process_details 'Molen (Fair, 1990)'
_exptl_crystal_colour colourless
_exptl_crystal_density_diffrn 1.482
_exptl_crystal_density_method 'not measured'
_exptl_crystal_description prismatic
_exptl_crystal_F_000 224
_exptl_crystal_size_max .35
_exptl_crystal_size_mid .35
_exptl_crystal_size_min .34
_refine_diff_density_max .195
_refine_diff_density_min -.226
_refine_ls_extinction_method none
_refine_ls_goodness_of_fit_ref 1.043
_refine_ls_hydrogen_treatment mixed
_refine_ls_matrix_type full
_refine_ls_number_parameters 274
_refine_ls_number_reflns 1650
_refine_ls_number_restraints 7
_refine_ls_restrained_S_all 1.041
_refine_ls_R_factor_all .0282
_refine_ls_R_factor_gt .0269
_refine_ls_shift/su_max <0.001
_refine_ls_shift/su_mean .000
_refine_ls_structure_factor_coef Fsqd
_refine_ls_weighting_details 'calc w = 1/[\s^2^(Fo^2^)+(0.0507P)^2^+0.0587P] where P = (Fo^2^+2Fc^2^)/3'
_refine_ls_weighting_scheme calc
_refine_ls_wR_factor_ref .0719
_reflns_number_gt 1592
_reflns_number_total 1650
_reflns_threshold_expression I>2\s(I)
_cod_data_source_file de1160.cif
_cod_data_source_block I
_cod_depositor_comments
;
The following automatic conversions were performed:
'_symmetry_cell_setting' value 'Triclinic' changed to 'triclinic'
according to '/home/saulius/struct/CIF-dictionaries/cif_core.dic'
dictionary named 'cif_core.dic' version 2.4.1 from 2010-06-29.

Automatic conversion script
Id: cif_fix_enum 1527 2010-12-29 10:47:43Z saulius 

The following automatic conversions were performed:

'_chemical_melting_point' tag was changed to
'_chemical_temperature_decomposition' since the value had been given
as '242\%C (dec.)'. The value '242\%C (dec.)' was changed to '515.15'
- it was converted from degrees Celsius(C) to Kelvins(K).

Automatic conversion script
Id: cif_fix_values 1646 2011-03-28 12:23:43Z adriana 

The following automatic conversions were performed:

'_chemical_melting_point' tag was changed to
'_chemical_temperature_decomposition' since the value had been given
as '242\%C (dec.)'. The value '242\%C (dec.)' was changed to '515.15'
- it was converted from degrees Celsius(C) to
Kelvins(K).

'_symmetry_cell_setting' value 'Triclinic' changed to
'triclinic' according to
/home/saulius/struct/CIF-dictionaries/cif_core.dic dictionary named
'cif_core.dic' version 2.4.1 from 2010-06-29.

Automatic conversion script
Id: cif_fix_values 1715 2011-07-08 13:25:40Z adriana 
;
_cod_database_code 2012076

loop_
_symmetry_equiv_pos_as_xyz
'x, y, z'

loop_
_atom_site_label
_atom_site_fract_x
_atom_site_fract_y
_atom_site_fract_z
_atom_site_U_iso_or_equiv
_atom_site_adp_type
_atom_site_calc_flag
_atom_site_refinement_flags
_atom_site_occupancy
_atom_site_disorder_assembly
_atom_site_disorder_group
_atom_site_type_symbol
O12 .1888(4) 1.1234(2) .60493(14) .0373(4) Uani d . 1 . . O
H12 .1219 1.1260 .5503 .056 Uiso calc R 1 . . H
O13 .5483(4) .8945(2) .45750(13) .0376(4) Uani d . 1 . . O
H13 .5303 .8512 .4045 .056 Uiso calc R 1 . . H
O14 .4999(3) .5001(2) .49993(12) .0286(4) Uani d . 1 . . O
O15 .4007(3) .6882(2) .74663(12) .0280(4) Uani d . 1 . . O
O16 .8414(4) .3772(2) .72945(15) .0376(4) Uani d . 1 . . O
H16 .9556 .3080 .6915 .056 Uiso calc R 1 . . H
O17 -.2337(4) .9611(3) .86653(17) .0475(5) Uani d . 1 . . O
O22 .8527(4) .1579(2) .44883(14) .0355(4) Uani d . 1 . . O
H22 .7792 .0714 .4545 .053 Uiso calc R 1 . . H
O23 .9578(4) .0949(2) .23720(15) .0352(4) Uani d . 1 . . O
H23 .8076 .0717 .2270 .053 Uiso calc R 1 . . H
O24 .4932(4) .3828(2) .18127(13) .0325(4) Uani d . 1 . . O
H24 .4566 .4136 .1224 .049 Uiso calc R 1 . . H
O25 .5519(3) .6114(2) .33784(13) .0297(4) Uani d . 1 . . O
O26 .5246(4) .9281(2) .22159(18) .0459(5) Uani d . 1 . . O
H26 .3542 .9782 .2314 .069 Uiso calc R 1 . . H
N1 .2131(4) .9707(3) .80935(16) .0283(4) Uani d . 1 . . N
H1 .3553 1.0149 .8171 .034 Uiso calc R 1 . . H
C1 -.0124(5) 1.0039(3) .87794(19) .0303(5) Uani d . 1 . . C
C2 .0176(7) 1.0977(5) .9694(2) .0500(8) Uani d . 1 . . C
H2A .2046 1.1197 .9649 .075 Uiso calc PR .50 . . H
H2B -.0083 1.0223 1.0294 .075 Uiso calc PR .50 . . H
H2C -.1241 1.2117 .9727 .075 Uiso calc PR .50 . . H
H2D -.1564 1.1161 1.0131 .075 Uiso calc PR .50 . . H
H2E .0564 1.2135 .9486 .075 Uiso calc PR .50 . . H
H2F .1723 1.0241 1.0053 .075 Uiso calc PR .50 . . H
C11 .2283(5) .8644(3) .72323(17) .0252(5) Uani d . 1 . . C
H11 .0361 .8556 .7122 .030 Uiso calc R 1 . . H
C12 .3589(5) .9458(3) .62729(18) .0261(5) Uani d . 1 . . C
H12A .5494 .9556 .6400 .031 Uiso calc R 1 . . H
C13 .3908(5) .8220(3) .53948(18) .0267(5) Uani d . 1 . . C
H13A .2006 .8270 .5191 .032 Uiso calc R 1 . . H
C14 .5358(5) .6246(3) .57024(17) .0240(5) Uani d . 1 . . C
H14 .7399 .6123 .5748 .029 Uiso calc R 1 . . H
C15 .4023(5) .5638(3) .67138(18) .0257(5) Uani d . 1 . . C
H15 .2046 .5626 .6633 .031 Uiso calc R 1 . . H
C16 .5586(5) .3770(3) .71122(19) .0308(5) Uani d . 1 . . C
H16A .4577 .3432 .7739 .037 Uiso calc R 1 . . H
H16B .5643 .2879 .6620 .037 Uiso calc R 1 . . H
C21 .6823(5) .4790(3) .41185(17) .0255(5) Uani d . 1 . . C
H21 .8679 .4975 .4243 .031 Uiso calc R 1 . . H
C22 .7188(5) .2884(3) .37536(18) .0248(5) Uani d . 1 . . C
H22A .5310 .2695 .3664 .030 Uiso calc R 1 . . H
C23 .8990(5) .2733(3) .27375(19) .0269(5) Uani d . 1 . . C
H23A 1.0823 .2971 .2847 .032 Uiso calc R 1 . . H
C24 .7566(5) .4191(3) .19753(17) .0261(5) Uani d . 1 . . C
H24A .8781 .4128 .1334 .031 Uiso calc R 1 . . H
C25 .7163(5) .6050(3) .24124(18) .0273(5) Uani d . 1 . . C
H25 .9040 .6239 .2504 .033 Uiso calc R 1 . . H
C26 .5575(6) .7605(3) .1752(2) .0351(6) Uani d . 1 . . C
H26A .6624 .7636 .1089 .042 Uiso calc R 1 . . H
H26B .3712 .7430 .1658 .042 Uiso calc R 1 . . H
O1 .8563(5) .5730(3) .89680(18) .0480(5) Uani d D 1 . . O
H111 .803(10) .681(5) .879(4) .079(7) Uiso d D 1 . . H
H112 .852(10) .526(6) .839(3) .079(7) Uiso d D 1 . . H
O2 .3447(7) .5179(7) .9965(2) .1106(16) Uani d D 1 . . O
H211 .207(9) .533(7) .959(4) .079(7) Uiso d D 1 . . H
H212 .449(10) .572(6) .961(3) .079(7) Uiso d D 1 . . H

loop_
_atom_site_aniso_label
_atom_site_aniso_U_11
_atom_site_aniso_U_22
_atom_site_aniso_U_33
_atom_site_aniso_U_12
_atom_site_aniso_U_13
_atom_site_aniso_U_23
O12 .0510(11) .0211(8) .0357(9) .0040(7) -.0138(8) -.0071(7)
O13 .0639(12) .0256(9) .0268(8) -.0191(8) .0016(8) -.0031(7)
O14 .0364(9) .0248(8) .0269(8) -.0113(7) .0018(6) -.0083(6)
O15 .0334(9) .0218(8) .0271(8) -.0018(6) -.0053(7) -.0037(6)
O16 .0353(9) .0293(9) .0459(10) .0009(7) -.0099(8) -.0097(8)
O17 .0294(9) .0588(13) .0570(12) -.0132(9) .0034(8) -.0208(10)
O22 .0470(10) .0233(9) .0375(9) -.0064(7) -.0180(8) .0018(7)
O23 .0360(9) .0196(8) .0486(10) -.0009(7) -.0042(8) -.0130(7)
O24 .0362(9) .0337(9) .0312(9) -.0139(7) -.0082(7) .0000(7)
O25 .0371(9) .0198(8) .0287(8) -.0008(7) .0001(7) -.0043(6)
O26 .0398(11) .0190(8) .0786(15) -.0039(7) -.0078(10) -.0079(9)
N1 .0275(9) .0273(10) .0317(10) -.0060(8) -.0054(8) -.0092(8)
C1 .0296(13) .0267(12) .0324(12) -.0026(9) -.0020(10) -.0045(9)
C2 .0557(19) .0562(18) .0409(15) -.0168(15) .0051(13) -.0220(14)
C11 .0230(10) .0245(11) .0274(11) -.0023(8) -.0049(9) -.0065(9)
C12 .0277(11) .0182(11) .0319(12) -.0013(9) -.0077(9) -.0050(9)
C13 .0316(12) .0230(11) .0259(11) -.0073(9) -.0039(9) -.0012(9)
C14 .0263(11) .0199(11) .0263(11) -.0057(8) -.0016(9) -.0056(9)
C15 .0261(11) .0235(12) .0289(11) -.0076(9) -.0027(9) -.0044(9)
C16 .0390(13) .0220(11) .0320(12) -.0083(10) -.0040(10) -.0018(9)
C21 .0283(11) .0216(11) .0268(11) -.0060(9) -.0026(9) -.0034(9)
C22 .0283(11) .0183(11) .0284(11) -.0047(9) -.0080(9) -.0018(8)
C23 .0258(11) .0187(11) .0362(12) -.0027(9) -.0037(9) -.0096(9)
C24 .0282(11) .0229(11) .0275(12) -.0072(9) .0009(9) -.0035(9)
C25 .0308(12) .0218(11) .0297(12) -.0081(9) .0000(9) -.0028(9)
C26 .0431(14) .0239(12) .0370(13) -.0070(10) -.0007(11) -.0014(10)
O1 .0493(12) .0513(13) .0468(12) -.0157(10) -.0135(10) -.0002(10)
O2 .0738(19) .224(5) .0530(16) -.081(3) -.0322(14) .056(2)

loop_
_atom_type_symbol
_atom_type_description
_atom_type_scat_dispersion_real
_atom_type_scat_dispersion_imag
_atom_type_scat_source
C C .0033 .0016 'International Tables Vol C Tables 4.2.6.8 and 6.1.1.4'
H H .0000 .0000 'International Tables Vol C Tables 4.2.6.8 and 6.1.1.4'
N N .0061 .0033 'International Tables Vol C Tables 4.2.6.8 and 6.1.1.4'
O O .0106 .0060 'International Tables Vol C Tables 4.2.6.8 and 6.1.1.4'

loop_
_geom_angle_atom_site_label_1
_geom_angle_atom_site_label_2
_geom_angle_atom_site_label_3
_geom_angle
_geom_angle_publ_flag
C12 O12 H12 109.5 ?
C13 O13 H13 109.5 ?
C21 O14 C14 117.37(18) y
C11 O15 C15 111.98(18) y
C16 O16 H16 109.5 ?
C22 O22 H22 109.5 ?
C23 O23 H23 109.5 ?
C24 O24 H24 109.5 ?
C21 O25 C25 113.61(18) y
C26 O26 H26 109.5 ?
C1 N1 C11 122.7(2) y
C1 N1 H1 118.6 ?
C11 N1 H1 118.6 ?
O17 C1 N1 122.1(2) ?
O17 C1 C2 121.5(2) ?
N1 C1 C2 116.3(2) ?
C1 C2 H2A 109.5 ?
C1 C2 H2B 109.5 ?
H2A C2 H2B 109.5 ?
C1 C2 H2C 109.5 ?
H2A C2 H2C 109.5 ?
H2B C2 H2C 109.5 ?
C1 C2 H2D 109.5 ?
H2A C2 H2D 141.1 ?
H2B C2 H2D 56.3 ?
H2C C2 H2D 56.3 ?
C1 C2 H2E 109.5 ?
H2A C2 H2E 56.3 ?
H2B C2 H2E 141.1 ?
H2C C2 H2E 56.3 ?
H2D C2 H2E 109.5 ?
C1 C2 H2F 109.5 ?
H2A C2 H2F 56.3 ?
H2B C2 H2F 56.3 ?
H2C C2 H2F 141.1 ?
H2D C2 H2F 109.5 ?
H2E C2 H2F 109.5 ?
O15 C11 N1 107.11(19) y
O15 C11 C12 109.43(19) ?
N1 C11 C12 112.01(19) ?
O15 C11 H11 109.4 ?
N1 C11 H11 109.4 ?
C12 C11 H11 109.4 ?
O12 C12 C11 109.4(2) ?
O12 C12 C13 112.00(19) ?
C11 C12 C13 110.36(19) ?
O12 C12 H12A 108.3 ?
C11 C12 H12A 108.3 ?
C13 C12 H12A 108.3 ?
O13 C13 C12 106.64(19) ?
O13 C13 C14 112.3(2) ?
C12 C13 C14 111.35(19) ?
O13 C13 H13A 108.8 ?
C12 C13 H13A 108.8 ?
C14 C13 H13A 108.8 ?
O14 C14 C15 104.55(18) ?
O14 C14 C13 111.98(19) ?
C15 C14 C13 111.33(19) ?
O14 C14 H14 109.6 ?
C15 C14 H14 109.6 ?
C13 C14 H14 109.6 ?
O15 C15 C16 107.04(19) ?
O15 C15 C14 110.06(18) ?
C16 C15 C14 113.54(19) ?
O15 C15 H15 108.7 ?
C16 C15 H15 108.7 ?
C14 C15 H15 108.7 ?
O16 C16 C15 110.1(2) ?
O16 C16 H16A 109.6 ?
C15 C16 H16A 109.6 ?
O16 C16 H16B 109.6 ?
C15 C16 H16B 109.6 ?
H16A C16 H16B 108.2 ?
O14 C21 O25 107.14(19) ?
O14 C21 C22 109.15(19) ?
O25 C21 C22 109.68(19) ?
O14 C21 H21 110.3 ?
O25 C21 H21 110.3 ?
C22 C21 H21 110.3 ?
O22 C22 C23 111.0(2) ?
O22 C22 C21 109.16(19) ?
C23 C22 C21 108.39(19) ?
O22 C22 H22A 109.4 ?
C23 C22 H22A 109.4 ?
C21 C22 H22A 109.4 ?
O23 C23 C24 112.3(2) ?
O23 C23 C22 111.9(2) ?
C24 C23 C22 109.98(19) ?
O23 C23 H23A 107.5 ?
C24 C23 H23A 107.5 ?
C22 C23 H23A 107.5 ?
O24 C24 C23 107.2(2) ?
O24 C24 C25 112.3(2) ?
C23 C24 C25 108.3(2) ?
O24 C24 H24A 109.7 ?
C23 C24 H24A 109.7 ?
C25 C24 H24A 109.7 ?
O25 C25 C26 106.4(2) ?
O25 C25 C24 109.92(18) ?
C26 C25 C24 113.2(2) ?
O25 C25 H25 109.1 ?
C26 C25 H25 109.1 ?
C24 C25 H25 109.1 ?
O26 C26 C25 109.9(2) ?
O26 C26 H26A 109.7 ?
C25 C26 H26A 109.7 ?
O26 C26 H26B 109.7 ?
C25 C26 H26B 109.7 ?
H26A C26 H26B 108.2 ?
H111 O1 H112 99(5) ?
H211 O2 H212 101(4) ?

loop_
_geom_bond_atom_site_label_1
_geom_bond_atom_site_label_2
_geom_bond_site_symmetry_2
_geom_bond_distance
_geom_bond_publ_flag
O12 C12 . 1.418(3) ?
O12 H12 . .8200 ?
O13 C13 . 1.421(3) ?
O13 H13 . .8200 ?
O14 C21 . 1.384(3) y
O14 C14 . 1.432(3) y
O15 C11 . 1.417(3) y
O15 C15 . 1.425(3) ?
O16 C16 . 1.421(3) ?
O16 H16 . .8200 ?
O17 C1 . 1.227(4) ?
O22 C22 . 1.415(3) ?
O22 H22 . .8200 ?
O23 C23 . 1.425(3) ?
O23 H23 . .8200 ?
O24 C24 . 1.417(3) ?
O24 H24 . .8200 ?
O25 C21 . 1.422(3) y
O25 C25 . 1.434(3) ?
O26 C26 . 1.423(3) ?
O26 H26 . .8200 ?
N1 C1 . 1.334(3) y
N1 C11 . 1.434(3) y
N1 H1 . .8600 ?
C1 C2 . 1.491(4) ?
C2 H2A . .9600 ?
C2 H2B . .9600 ?
C2 H2C . .9600 ?
C2 H2D . .9600 ?
C2 H2E . .9600 ?
C2 H2F . .9600 ?
C11 C12 . 1.520(3) ?
C11 H11 . .9800 ?
C12 C13 . 1.524(3) ?
C12 H12A . .9800 ?
C13 C14 . 1.529(4) ?
C13 H13A . .9800 ?
C14 C15 . 1.518(3) ?
C14 H14 . .9800 ?
C15 C16 . 1.512(4) y
C15 H15 . .9800 ?
C16 H16A . .9700 ?
C16 H16B . .9700 ?
C21 C22 . 1.525(3) ?
C21 H21 . .9800 ?
C22 C23 . 1.523(3) ?
C22 H22A . .9800 ?
C23 C24 . 1.517(3) ?
C23 H23A . .9800 ?
C24 C25 . 1.528(3) ?
C24 H24A . .9800 ?
C25 C26 . 1.506(4) y
C25 H25 . .9800 ?
C26 H26A . .9700 ?
C26 H26B . .9700 ?
O1 H111 . .82(4) ?
O1 H112 . .88(4) ?
O2 H211 . .85(4) ?
O2 H212 . .82(4) ?

loop_
_geom_hbond_atom_site_label_D
_geom_hbond_atom_site_label_H
_geom_hbond_atom_site_label_A
_geom_hbond_site_symmetry_A
_geom_hbond_distance_DH
_geom_hbond_distance_HA
_geom_hbond_distance_DA
_geom_hbond_angle_DHA
_geom_hbond_publ_flag
O12 H12 O22 1_465 .82 1.93 2.721(3) 161.7 y
O13 H13 O25 . .82 2.06 2.767(3) 143.9 y
O16 H16 O12 1_645 .82 1.93 2.749(4) 172.1 y
O22 H22 O13 1_545 .82 1.96 2.767(4) 170.1 y
O23 H23 O26 1_545 .82 1.97 2.753(4) 159.0 y
O24 H24 O2 1_554 .82 1.86 2.675(3) 171.3 y
O26 H26 O23 1_465 .82 1.90 2.716(5) 173.2 y
N1 H1 O17 1_655 .86 2.10 2.849(4) 145.8 y
O1 H111 O17 1_655 .82(4) 2.08(4) 2.872(5) 161(5) y
O1 H112 O16 . .88(4) 1.91(4) 2.782(3) 168(4) y
O2 H211 O1 1_455 .85(4) 1.91(4) 2.758(4) 170(5) y
O2 H212 O1 . .82(4) 2.07(4) 2.804(5) 148(5) y

loop_
_geom_torsion_atom_site_label_1
_geom_torsion_atom_site_label_2
_geom_torsion_atom_site_label_3
_geom_torsion_atom_site_label_4
_geom_torsion
_geom_torsion_publ_flag
C11 N1 C1 O17 -7.5(4) y
C11 N1 C1 C2 173.0(2) y
C15 O15 C11 N1 172.79(17) ?
C15 O15 C11 C12 -65.6(2) ?
C1 N1 C11 O15 -101.1(3) y
C1 N1 C11 C12 139.0(2) ?
O15 C11 C12 O12 -179.01(18) ?
N1 C11 C12 O12 -60.4(2) ?
O15 C11 C12 C13 57.4(2) ?
N1 C11 C12 C13 175.97(19) ?
O12 C12 C13 O13 65.7(3) ?
C11 C12 C13 O13 -172.24(18) ?
O12 C12 C13 C14 -171.50(19) ?
C11 C12 C13 C14 -49.4(2) ?
C21 O14 C14 C15 -157.80(18) y
C21 O14 C14 C13 81.5(3) y
O13 C13 C14 O14 -76.0(2) ?
C12 C13 C14 O14 164.44(18) ?
O13 C13 C14 C15 167.31(18) ?
C12 C13 C14 C15 47.8(2) ?
C11 O15 C15 C16 -172.56(18) ?
C11 O15 C15 C14 63.6(2) ?
O14 C14 C15 O15 -174.66(17) ?
C13 C14 C15 O15 -53.6(2) ?
O14 C14 C15 C16 65.4(2) ?
C13 C14 C15 C16 -173.51(19) ?
O15 C15 C16 O16 -59.3(2) y
C14 C15 C16 O16 62.3(3) ?
C14 O14 C21 O25 -89.3(2) y
C14 O14 C21 C22 151.96(19) ?
C25 O25 C21 O14 -179.43(17) ?
C25 O25 C21 C22 -61.1(2) ?
O14 C21 C22 O22 -63.8(2) ?
O25 C21 C22 O22 179.09(18) ?
O14 C21 C22 C23 175.18(18) ?
O25 C21 C22 C23 58.1(2) ?
O22 C22 C23 O23 56.6(3) ?
C21 C22 C23 O23 176.47(18) ?
O22 C22 C23 C24 -177.82(18) ?
C21 C22 C23 C24 -57.9(2) ?
O23 C23 C24 O24 61.4(2) ?
C22 C23 C24 O24 -63.9(2) ?
O23 C23 C24 C25 -177.19(18) ?
C22 C23 C24 C25 57.5(2) ?
C21 O25 C25 C26 -176.39(19) ?
C21 O25 C25 C24 60.7(2) ?
O24 C24 C25 O25 61.0(2) ?
C23 C24 C25 O25 -57.2(2) ?
O24 C24 C25 C26 -57.8(2) ?
C23 C24 C25 C26 -176.0(2) ?
O25 C25 C26 O26 58.3(2) y
C24 C25 C26 O26 179.1(2) ?
